data_2220820
loop_
_publ_author_name
'Cui, Yong-Tao'
'Wang, Jian-Qiang'
'Ji, Chun-Xiang'
'Wang, Hai-Bo'
'Cheng, Guo'

_publ_section_title
;
 1-(4-Chlorobenzylideneamino)pyridinum iodide
;
_journal_coeditor_code HK2600
_journal_issue 2
_journal_name_full 'Acta Crystallographica Section E'
_journal_page_first o228
_journal_paper_doi 10.1107/S1600536808043729
_journal_volume 65
_journal_year 2009
_chemical_formula_iupac 'C12 H10 Cl N2 +, I -'
_chemical_formula_moiety 'C12 H10 Cl N2 +, I -'
_chemical_formula_sum 'C12 H10 Cl I N2'
_chemical_formula_weight 344.57
_chemical_name_systematic
;
1-(4-Chlorobenzylideneamino)pyridinum iodide
;
_space_group_IT_number 2
_symmetry_cell_setting triclinic
_symmetry_space_group_name_Hall '-P 1'
_symmetry_space_group_name_H-M 'P -1'
_atom_sites_solution_hydrogens geom
_atom_sites_solution_primary direct
_atom_sites_solution_secondary difmap
_audit_creation_method SHELXL-97
_cell_angle_alpha 76.893(3)
_cell_angle_beta 79.183(3)
_cell_angle_gamma 80.753(3)
_cell_formula_units_Z 2
_cell_length_a 6.5105(14)
_cell_length_b 7.1748(15)
_cell_length_c 14.223(3)
_cell_measurement_reflns_used 25
_cell_measurement_temperature 291(2)
_cell_measurement_theta_max 25.3
_cell_measurement_theta_min 2.1
_cell_volume 630.7(2)
_computing_cell_refinement 'CAD-4 Software (Enraf--Nonius, 1989)'
_computing_data_collection 'CAD-4 Software (Enraf--Nonius, 1989)'
_computing_data_reduction 'XCAD4 (Harms & Wocadlo, 1995)'
_computing_molecular_graphics 'ORTEP-3 for Windows (Farrugia, 1997)'
_computing_publication_material 'SHELXL97 (Sheldrick, 2008)'
_computing_structure_refinement 'SHELXL97 (Sheldrick, 2008)'
_computing_structure_solution 'SHELXS97 (Sheldrick, 2008)'
_diffrn_ambient_temperature 291(2)
_diffrn_measured_fraction_theta_full 0.989
_diffrn_measured_fraction_theta_max 0.989
_diffrn_measurement_device_type 'Enraf--Nonius CAD-4'
_diffrn_measurement_method \w/2\q
_diffrn_radiation_monochromator graphite
_diffrn_radiation_source 'fine-focus sealed tube'
_diffrn_radiation_type MoK\a
_diffrn_radiation_wavelength 0.71073
_diffrn_reflns_av_R_equivalents 0.0625
_diffrn_reflns_av_sigmaI/netI 0.0543
_diffrn_reflns_limit_h_max 7
_diffrn_reflns_limit_h_min -7
_diffrn_reflns_limit_k_max 8
_diffrn_reflns_limit_k_min -8
_diffrn_reflns_limit_l_max 16
_diffrn_reflns_limit_l_min -15
_diffrn_reflns_number 3220
_diffrn_reflns_theta_full 25.00
_diffrn_reflns_theta_max 25.00
_diffrn_reflns_theta_min 2.94
_diffrn_standards_decay_% 0
_diffrn_standards_interval_time 120
_diffrn_standards_number 3
_exptl_absorpt_coefficient_mu 2.724
_exptl_absorpt_correction_T_max 0.8115
_exptl_absorpt_correction_T_min 0.7723
_exptl_absorpt_correction_type psi-scan
_exptl_absorpt_process_details '(North <i>et al.</i>,  1968)'
_exptl_crystal_colour yellow
_exptl_crystal_density_diffrn 1.814
_exptl_crystal_density_method 'not measured'
_exptl_crystal_description block
_exptl_crystal_F_000 332
_exptl_crystal_size_max 0.10
_exptl_crystal_size_mid 0.10
_exptl_crystal_size_min 0.08
_refine_diff_density_max 0.533
_refine_diff_density_min -0.634
_refine_ls_extinction_method none
_refine_ls_goodness_of_fit_ref 1.051
_refine_ls_hydrogen_treatment constr
_refine_ls_matrix_type full
_refine_ls_number_parameters 145
_refine_ls_number_reflns 2205
_refine_ls_number_restraints 0
_refine_ls_restrained_S_all 1.051
_refine_ls_R_factor_all 0.0378
_refine_ls_R_factor_gt 0.0272
_refine_ls_shift/su_max 0.000
_refine_ls_shift/su_mean 0.000
_refine_ls_structure_factor_coef Fsqd
_refine_ls_weighting_details 'calc w=1/[\s^2^(Fo^2^)+(0.0479P)^2^] where P=(Fo^2^+2Fc^2^)/3'
_refine_ls_weighting_scheme calc
_refine_ls_wR_factor_gt 0.0659
_refine_ls_wR_factor_ref 0.0927
_reflns_number_gt 1892
_reflns_number_total 2205
_reflns_threshold_expression I>2\s(I)
_cod_data_source_file hk2600.cif
_cod_data_source_block I
_cod_database_code 2220820
_cod_database_fobs_code 2220820

loop_
_symmetry_equiv_pos_as_xyz
'x, y, z'
'-x, -y, -z'

loop_
_atom_site_type_symbol
_atom_site_label
_atom_site_fract_x
_atom_site_fract_y
_atom_site_fract_z
_atom_site_U_iso_or_equiv
_atom_site_adp_type
_atom_site_calc_flag
_atom_site_refinement_flags
_atom_site_occupancy
_atom_site_disorder_assembly
_atom_site_disorder_group
I I1 0.91966(5) 0.25912(5) 0.16564(2) 0.05410(17) Uani d . 1 . .
Cl Cl1 0.1793(2) 0.4285(2) 0.64323(10) 0.0562(3) Uani d . 1 . .
N N1 0.4087(6) -0.1676(5) 0.2056(3) 0.0410(9) Uani d . 1 . .
N N2 0.3499(6) -0.1179(6) 0.3000(3) 0.0434(9) Uani d . 1 . .
C C1 0.6038(8) -0.1437(7) 0.1537(4) 0.0495(12) Uani d . 1 . .
H H1 0.7003 -0.0912 0.1775 0.059 Uiso calc R 1 . .
C C2 0.6541(10) -0.1996(7) 0.0648(4) 0.0608(15) Uani d . 1 . .
H H2 0.7863 -0.1852 0.0274 0.073 Uiso calc R 1 . .
C C3 0.5076(10) -0.2770(7) 0.0313(4) 0.0585(14) Uani d . 1 . .
H H3 0.5404 -0.3131 -0.0291 0.070 Uiso calc R 1 . .
C C4 0.3107(11) -0.3012(8) 0.0878(4) 0.0654(16) Uani d . 1 . .
H H4 0.2111 -0.3533 0.0658 0.079 Uiso calc R 1 . .
C C5 0.2669(9) -0.2469(7) 0.1763(4) 0.0562(13) Uani d . 1 . .
H H5 0.1380 -0.2654 0.2160 0.067 Uiso calc R 1 . .
C C6 0.3740(8) 0.0561(7) 0.2976(3) 0.0451(11) Uani d . 1 . .
H H6 0.4240 0.1326 0.2382 0.054 Uiso calc R 1 . .
C C7 0.3254(7) 0.1391(7) 0.3855(3) 0.0415(11) Uani d . 1 . .
C C8 0.2488(7) 0.0346(7) 0.4776(3) 0.0442(11) Uani d . 1 . .
H H8 0.2289 -0.0937 0.4851 0.053 Uiso calc R 1 . .
C C9 0.2026(8) 0.1216(7) 0.5574(3) 0.0474(12) Uani d . 1 . .
H H9 0.1510 0.0536 0.6189 0.057 Uiso calc R 1 . .
C C10 0.2355(7) 0.3145(7) 0.5436(3) 0.0424(11) Uani d . 1 . .
C C11 0.3049(8) 0.4181(7) 0.4539(3) 0.0479(12) Uani d . 1 . .
H H11 0.3202 0.5476 0.4461 0.058 Uiso calc R 1 . .
C C12 0.3526(8) 0.3297(7) 0.3745(3) 0.0460(11) Uani d . 1 . .
H H12 0.4033 0.3992 0.3132 0.055 Uiso calc R 1 . .

loop_
_atom_site_aniso_label
_atom_site_aniso_U_11
_atom_site_aniso_U_22
_atom_site_aniso_U_33
_atom_site_aniso_U_12
_atom_site_aniso_U_13
_atom_site_aniso_U_23
I1 0.0580(3) 0.0587(3) 0.0457(2) -0.01153(17) -0.00263(16) -0.01233(16)
Cl1 0.0519(8) 0.0723(9) 0.0497(7) -0.0091(6) -0.0010(6) -0.0280(6)
N1 0.041(2) 0.043(2) 0.039(2) -0.0075(18) -0.0030(18) -0.0090(17)
N2 0.045(2) 0.048(2) 0.038(2) -0.0064(18) -0.0026(17) -0.0132(17)
C1 0.055(3) 0.048(3) 0.043(3) -0.004(2) -0.004(2) -0.009(2)
C2 0.076(4) 0.050(3) 0.046(3) 0.001(3) 0.009(3) -0.010(2)
C3 0.083(4) 0.047(3) 0.044(3) -0.009(3) 0.000(3) -0.016(2)
C4 0.094(5) 0.050(3) 0.061(4) -0.006(3) -0.023(3) -0.021(3)
C5 0.060(4) 0.055(3) 0.055(3) -0.009(3) -0.008(3) -0.014(3)
C6 0.050(3) 0.049(3) 0.036(3) 0.001(2) -0.008(2) -0.010(2)
C7 0.037(3) 0.050(3) 0.038(3) 0.003(2) -0.008(2) -0.014(2)
C8 0.041(3) 0.046(3) 0.043(3) -0.004(2) -0.003(2) -0.009(2)
C9 0.047(3) 0.056(3) 0.036(3) -0.007(2) 0.000(2) -0.008(2)
C10 0.034(3) 0.056(3) 0.041(3) -0.006(2) -0.006(2) -0.017(2)
C11 0.055(3) 0.044(3) 0.046(3) -0.008(2) -0.009(2) -0.009(2)
C12 0.052(3) 0.047(3) 0.037(3) -0.010(2) -0.006(2) -0.003(2)

loop_
_atom_type_symbol
_atom_type_description
_atom_type_scat_dispersion_real
_atom_type_scat_dispersion_imag
_atom_type_scat_source
C C 0.0033 0.0016 'International Tables Vol C Tables 4.2.6.8 and 6.1.1.4'
H H 0.0000 0.0000 'International Tables Vol C Tables 4.2.6.8 and 6.1.1.4'
Cl Cl 0.1484 0.1585 'International Tables Vol C Tables 4.2.6.8 and 6.1.1.4'
I I -0.4742 1.8119 'International Tables Vol C Tables 4.2.6.8 and 6.1.1.4'
N N 0.0061 0.0033 'International Tables Vol C Tables 4.2.6.8 and 6.1.1.4'

loop_
_geom_angle_atom_site_label_1
_geom_angle_atom_site_label_2
_geom_angle_atom_site_label_3
_geom_angle_site_symmetry_1
_geom_angle_site_symmetry_3
_geom_angle
_geom_angle_publ_flag
C5 N1 C1 . . 123.4(4) ?
C5 N1 N2 . . 116.0(4) ?
C1 N1 N2 . . 120.4(4) ?
C6 N2 N1 . . 112.2(4) ?
N1 C1 C2 . . 118.0(5) ?
N1 C1 H1 . . 121.0 ?
C2 C1 H1 . . 121.0 ?
C1 C2 C3 . . 119.7(5) ?
C1 C2 H2 . . 120.1 ?
C3 C2 H2 . . 120.1 ?
C2 C3 C4 . . 120.2(5) ?
C2 C3 H3 . . 119.9 ?
C4 C3 H3 . . 119.9 ?
C5 C4 C3 . . 118.6(5) ?
C5 C4 H4 . . 120.7 ?
C3 C4 H4 . . 120.7 ?
N1 C5 C4 . . 120.0(5) ?
N1 C5 H5 . . 120.0 ?
C4 C5 H5 . . 120.0 ?
N2 C6 C7 . . 122.0(4) ?
N2 C6 H6 . . 119.0 ?
C7 C6 H6 . . 119.0 ?
C12 C7 C8 . . 119.8(4) ?
C12 C7 C6 . . 117.4(4) ?
C8 C7 C6 . . 122.8(4) ?
C9 C8 C7 . . 120.1(4) ?
C9 C8 H8 . . 119.9 ?
C7 C8 H8 . . 119.9 ?
C8 C9 C10 . . 118.4(4) ?
C8 C9 H9 . . 120.8 ?
C10 C9 H9 . . 120.8 ?
C11 C10 C9 . . 121.8(4) ?
C11 C10 Cl1 . . 118.7(4) ?
C9 C10 Cl1 . . 119.5(4) ?
C10 C11 C12 . . 119.5(4) ?
C10 C11 H11 . . 120.2 ?
C12 C11 H11 . . 120.2 ?
C7 C12 C11 . . 120.4(4) ?
C7 C12 H12 . . 119.8 ?
C11 C12 H12 . . 119.8 ?

loop_
_geom_bond_atom_site_label_1
_geom_bond_atom_site_label_2
_geom_bond_site_symmetry_2
_geom_bond_distance
_geom_bond_publ_flag
Cl1 C10 . 1.746(5) ?
N1 C5 . 1.331(7) ?
N1 C1 . 1.359(6) ?
N1 N2 . 1.434(5) ?
N2 C6 . 1.275(6) ?
C1 C2 . 1.379(7) ?
C1 H1 . 0.9300 ?
C2 C3 . 1.380(8) ?
C2 H2 . 0.9300 ?
C3 C4 . 1.393(9) ?
C3 H3 . 0.9300 ?
C4 C5 . 1.367(7) ?
C4 H4 . 0.9300 ?
C5 H5 . 0.9300 ?
C6 C7 . 1.465(6) ?
C6 H6 . 0.9300 ?
C7 C12 . 1.377(6) ?
C7 C8 . 1.399(6) ?
C8 C9 . 1.378(6) ?
C8 H8 . 0.9300 ?
C9 C10 . 1.399(7) ?
C9 H9 . 0.9300 ?
C10 C11 . 1.358(7) ?
C11 C12 . 1.380(6) ?
C11 H11 . 0.9300 ?
C12 H12 . 0.9300 ?

loop_
_geom_hbond_atom_site_label_D
_geom_hbond_atom_site_label_H
_geom_hbond_atom_site_label_A
_geom_hbond_site_symmetry_A
_geom_hbond_distance_DH
_geom_hbond_distance_HA
_geom_hbond_distance_DA
_geom_hbond_angle_DHA
C1 H1 I1 . 0.93 3.04 3.857(5) 147.00
C5 H5 Cl1 2_556 0.93 2.79 3.691(6) 162.00

loop_
_cod_related_entry_id
_cod_related_entry_database
_cod_related_entry_code
1 ChemSpider 30655706
